data_4026972
loop_
_publ_author_name
'Alexander O. Terent'ev'
'Ivan A. Yaremenko'
'Vladimir V. Chernyshev'
'Valery M. Dembitsky'
'Gennady I. Nikishin'

_publ_contact_author V.V.Chernyshev
_publ_contact_author_address
;
      Department of Chemistry 
      Moscow State University
      119991 Moscow
      Russia
;
_publ_contact_author_email vladimir@struct.chem.msu.ru
_publ_contact_author_fax '+ 7-495-9390898'
_publ_contact_author_name 'Dr. Vladimir V. Chernyshev'
_publ_contact_author_phone '+ 7-495-9393654'
_publ_section_title
;
 Selective Synthesis of Cyclic Peroxides from Triketones and H2O2
;
_journal_name_full 'Journal of Organic Chemistry'
_journal_page_first 1833
_journal_page_last 1842
_journal_paper_doi 10.1021/jo202437r
_journal_volume 77
_journal_year 2012
_chemical_formula_moiety 'C10 H16 O4'
_chemical_formula_sum 'C10 H16 O4'
_chemical_formula_weight 200.23
_chemical_name_systematic
; 
3,3a,6,7a-Tetramethyltetrahydro-3H,4H-3,6-epoxy[1,2]dioxolo[3,4-b]pyran 
;
_space_group_IT_number 61
_symmetry_cell_setting orthorhombic
_symmetry_space_group_name_Hall '-P 2ac 2ab'
_symmetry_space_group_name_H-M 'P b c a'
_atom_sites_solution_hydrogens geom
_atom_sites_solution_primary direct
_atom_sites_solution_secondary difmap
_audit_creation_method SHELXL-97
_cell_angle_alpha 90.00
_cell_angle_beta 90.00
_cell_angle_gamma 90.00
_cell_formula_units_Z 8
_cell_length_a 10.477(2)
_cell_length_b 15.0190(18)
_cell_length_c 13.2317(14)
_cell_measurement_reflns_used 25
_cell_measurement_temperature 295(2)
_cell_measurement_theta_max 33.19
_cell_measurement_theta_min 30.40
_cell_volume 2082.1(5)
_computing_cell_refinement 'CAD4 Express (Enraf Nonius, 1994)'
_computing_data_collection 'CAD4 Express (Enraf Nonius, 1994)'
_computing_data_reduction 'XCAD4 (Harms & Wocadlo, 1995)'
_computing_structure_refinement 'SHELXL97 (Sheldrick, 2008)'
_computing_structure_solution 'SHELXS97 (Sheldrick, 2008)'
_diffrn_ambient_temperature 295(2)
_diffrn_detector 'scintillation LiI'
_diffrn_detector_dtime 1.195
_diffrn_measured_fraction_theta_full 0.999
_diffrn_measured_fraction_theta_max 0.999
_diffrn_measurement_device '\k-geometry diffractometer'
_diffrn_measurement_device_type 'Enraf Nonius CAD4'
_diffrn_measurement_method 'non-profiled omega scans'
_diffrn_radiation_monochromator graphite
_diffrn_radiation_probe x-ray
_diffrn_radiation_source 'fine-focus sealed tube'
_diffrn_radiation_type CuK\a
_diffrn_radiation_wavelength 1.54180
_diffrn_reflns_av_R_equivalents 0.034
_diffrn_reflns_av_sigmaI/netI 0.0222
_diffrn_reflns_limit_h_max 12
_diffrn_reflns_limit_h_min 0
_diffrn_reflns_limit_k_max 0
_diffrn_reflns_limit_k_min -18
_diffrn_reflns_limit_l_max 0
_diffrn_reflns_limit_l_min -16
_diffrn_reflns_number 2243
_diffrn_reflns_theta_full 72.00
_diffrn_reflns_theta_max 72.00
_diffrn_reflns_theta_min 5.89
_diffrn_source 'Enraf Nonius FR590'
_diffrn_standards_decay_% 2
_diffrn_standards_interval_time 120
_diffrn_standards_number 2
_exptl_absorpt_coefficient_mu 0.817
_exptl_absorpt_correction_T_max 0.91
_exptl_absorpt_correction_T_min 0.76
_exptl_absorpt_correction_type psi-scan
_exptl_absorpt_process_details
; 
North A.C.T., Phillips D.C. & Mathews F.S. (1968) Acta. Cryst. A24, 351
Number of psi-scan sets used was   3
Theta correction was applied.
Averaged transmission function was used.
No Fourier smoothing was applied.

;
_exptl_crystal_colour colourless
_exptl_crystal_density_diffrn 1.278
_exptl_crystal_description prism
_exptl_crystal_F_000 864
_exptl_crystal_size_max 0.35
_exptl_crystal_size_mid 0.35
_exptl_crystal_size_min 0.20
_refine_diff_density_max 0.243
_refine_diff_density_min -0.186
_refine_diff_density_rms 0.045
_refine_ls_extinction_coef 0.0053(4)
_refine_ls_extinction_expression Fc^*^=kFc[1+0.001xFc^2^\l^3^/sin(2\q)]^-1/4^
_refine_ls_extinction_method SHELXL
_refine_ls_goodness_of_fit_ref 1.044
_refine_ls_hydrogen_treatment constr
_refine_ls_matrix_type full
_refine_ls_number_parameters 132
_refine_ls_number_reflns 2045
_refine_ls_number_restraints 0
_refine_ls_restrained_S_all 1.044
_refine_ls_R_factor_all 0.0654
_refine_ls_R_factor_gt 0.0502
_refine_ls_shift/su_max 0.000
_refine_ls_shift/su_mean 0.000
_refine_ls_structure_factor_coef Fsqd
_refine_ls_weighting_details 'calc w=1/[\s^2^(Fo^2^)+(0.0704P)^2^+0.41P] where P=(Fo^2^+2Fc^2^)/3'
_refine_ls_weighting_scheme calc
_refine_ls_wR_factor_gt 0.1249
_refine_ls_wR_factor_ref 0.1368
_reflns_number_gt 1550
_reflns_number_total 2045
_reflns_threshold_expression >2sigma(I)
_cod_data_source_file jo202437r_si_001.cif
_cod_data_source_block ioh29
_cod_database_code 4026972

loop_
_symmetry_equiv_pos_as_xyz
'x, y, z'
'-x+1/2, -y, z+1/2'
'x+1/2, -y+1/2, -z'
'-x, y+1/2, -z+1/2'
'-x, -y, -z'
'x-1/2, y, -z-1/2'
'-x-1/2, y-1/2, z'
'x, -y-1/2, z-1/2'

loop_
_atom_site_label
_atom_site_type_symbol
_atom_site_fract_x
_atom_site_fract_y
_atom_site_fract_z
_atom_site_U_iso_or_equiv
_atom_site_adp_type
_atom_site_occupancy
_atom_site_symmetry_multiplicity
_atom_site_calc_flag
_atom_site_refinement_flags
O1 O 0.04689(12) 0.39668(9) 0.91260(11) 0.0599(4) Uani 1 1 d .
O2 O 0.02709(13) 0.39956(10) 0.80132(11) 0.0620(4) Uani 1 1 d .
O3 O -0.03888(12) 0.25483(9) 0.77433(10) 0.0551(4) Uani 1 1 d .
O4 O -0.01303(12) 0.25232(8) 0.94926(10) 0.0530(4) Uani 1 1 d .
C5 C -0.05294(16) 0.34266(12) 0.95156(15) 0.0481(4) Uani 1 1 d .
C6 C -0.08076(17) 0.34475(12) 0.78182(14) 0.0497(5) Uani 1 1 d .
C7 C -0.05944(18) 0.20443(13) 0.86423(14) 0.0518(5) Uani 1 1 d .
C8 C -0.26311(18) 0.28276(15) 0.88516(15) 0.0580(5) Uani 1 1 d .
H8A H -0.3256 0.2898 0.8317 0.070 Uiso 1 1 calc .
H8B H -0.3070 0.2881 0.9494 0.070 Uiso 1 1 calc .
C9 C -0.16256(16) 0.35549(12) 0.87654(13) 0.0460(4) Uani 1 1 d .
C10 C -0.2221(2) 0.44751(15) 0.88370(17) 0.0658(6) Uani 1 1 d .
H10A H -0.1564 0.4919 0.8791 0.099 Uiso 1 1 calc R
H10B H -0.2658 0.4534 0.9471 0.099 Uiso 1 1 calc R
H10C H -0.2818 0.4554 0.8294 0.099 Uiso 1 1 calc R
C11 C -0.2015(2) 0.19105(14) 0.87732(16) 0.0605(5) Uani 1 1 d .
H11A H -0.2184 0.1569 0.9381 0.073 Uiso 1 1 calc .
H11B H -0.2362 0.1589 0.8200 0.073 Uiso 1 1 calc .
C12 C -0.0711(2) 0.36925(15) 1.06037(16) 0.0660(6) Uani 1 1 d .
H12A H -0.1441 0.3390 1.0876 0.099 Uiso 1 1 calc R
H12B H -0.0840 0.4324 1.0644 0.099 Uiso 1 1 calc R
H12C H 0.0035 0.3532 1.0985 0.099 Uiso 1 1 calc R
C13 C 0.0170(3) 0.12014(15) 0.85530(19) 0.0744(7) Uani 1 1 d .
H13A H -0.0128 0.0864 0.7984 0.112 Uiso 1 1 calc R
H13B H 0.0071 0.0855 0.9158 0.112 Uiso 1 1 calc R
H13C H 0.1054 0.1346 0.8460 0.112 Uiso 1 1 calc R
C14 C -0.1328(2) 0.37220(16) 0.68040(16) 0.0686(6) Uani 1 1 d .
H14A H -0.1477 0.4353 0.6801 0.103 Uiso 1 1 calc R
H14B H -0.2115 0.3414 0.6679 0.103 Uiso 1 1 calc R
H14C H -0.0722 0.3574 0.6286 0.103 Uiso 1 1 calc R

loop_
_atom_site_aniso_label
_atom_site_aniso_U_11
_atom_site_aniso_U_22
_atom_site_aniso_U_33
_atom_site_aniso_U_23
_atom_site_aniso_U_13
_atom_site_aniso_U_12
O1 0.0451(7) 0.0617(8) 0.0729(9) -0.0028(7) -0.0044(6) -0.0138(6)
O2 0.0492(7) 0.0659(9) 0.0708(9) 0.0058(7) 0.0078(7) -0.0145(6)
O3 0.0537(7) 0.0541(8) 0.0574(8) -0.0017(6) 0.0041(6) 0.0059(6)
O4 0.0503(7) 0.0479(7) 0.0609(8) -0.0035(6) -0.0118(6) 0.0051(6)
C5 0.0402(9) 0.0444(9) 0.0597(11) -0.0024(8) -0.0026(8) -0.0013(7)
C6 0.0416(9) 0.0490(10) 0.0585(11) 0.0035(8) 0.0012(8) -0.0018(8)
C7 0.0525(11) 0.0474(10) 0.0554(11) -0.0031(8) -0.0057(8) 0.0004(8)
C8 0.0390(9) 0.0646(12) 0.0704(12) 0.0019(10) 0.0015(9) -0.0080(9)
C9 0.0346(8) 0.0476(9) 0.0559(10) 0.0020(8) 0.0011(7) 0.0006(7)
C10 0.0559(12) 0.0569(11) 0.0847(15) -0.0007(10) 0.0000(11) 0.0123(10)
C11 0.0550(11) 0.0533(11) 0.0734(13) 0.0018(9) -0.0047(10) -0.0150(9)
C12 0.0741(14) 0.0635(12) 0.0604(12) -0.0099(10) -0.0064(10) 0.0029(11)
C13 0.0866(16) 0.0541(12) 0.0824(16) -0.0075(10) -0.0107(13) 0.0194(12)
C14 0.0722(15) 0.0735(14) 0.0601(12) 0.0111(11) -0.0018(11) 0.0040(11)

loop_
_atom_type_symbol
_atom_type_description
_atom_type_scat_dispersion_real
_atom_type_scat_dispersion_imag
_atom_type_scat_source
C C 0.0181 0.0091 'International Tables Vol C Tables 4.2.6.8 and 6.1.1.4'
H H 0.0000 0.0000 'International Tables Vol C Tables 4.2.6.8 and 6.1.1.4'
O O 0.0492 0.0322 'International Tables Vol C Tables 4.2.6.8 and 6.1.1.4'

loop_
_geom_angle_atom_site_label_1
_geom_angle_atom_site_label_2
_geom_angle_atom_site_label_3
_geom_angle
C5 O1 O2 105.85(12)
C6 O2 O1 105.88(12)
C6 O3 C7 113.51(14)
C5 O4 C7 113.56(14)
O4 C5 O1 108.73(14)
O4 C5 C12 108.12(16)
O1 C5 C12 106.75(16)
O4 C5 C9 109.11(14)
O1 C5 C9 104.19(15)
C12 C5 C9 119.48(16)
O2 C6 O3 108.48(14)
O2 C6 C14 106.91(16)
O3 C6 C14 108.00(16)
O2 C6 C9 103.66(14)
O3 C6 C9 109.29(14)
C14 C6 C9 119.96(17)
O4 C7 O3 109.88(15)
O4 C7 C13 107.84(16)
O3 C7 C13 107.52(17)
O4 C7 C11 108.27(16)
O3 C7 C11 108.35(15)
C13 C7 C11 114.94(18)
C9 C8 C11 110.51(15)
C9 C8 H8A 109.5
C11 C8 H8A 109.5
C9 C8 H8B 109.5
C11 C8 H8B 109.5
H8A C8 H8B 108.1
C10 C9 C8 111.34(16)
C10 C9 C6 112.20(16)
C8 C9 C6 111.98(15)
C10 C9 C5 112.48(16)
C8 C9 C5 112.37(15)
C6 C9 C5 95.62(14)
C9 C10 H10A 109.5
C9 C10 H10B 109.5
H10A C10 H10B 109.5
C9 C10 H10C 109.5
H10A C10 H10C 109.5
H10B C10 H10C 109.5
C7 C11 C8 107.72(15)
C7 C11 H11A 110.2
C8 C11 H11A 110.2
C7 C11 H11B 110.2
C8 C11 H11B 110.2
H11A C11 H11B 108.5
C5 C12 H12A 109.5
C5 C12 H12B 109.5
H12A C12 H12B 109.5
C5 C12 H12C 109.5
H12A C12 H12C 109.5
H12B C12 H12C 109.5
C7 C13 H13A 109.5
C7 C13 H13B 109.5
H13A C13 H13B 109.5
C7 C13 H13C 109.5
H13A C13 H13C 109.5
H13B C13 H13C 109.5
C6 C14 H14A 109.5
C6 C14 H14B 109.5
H14A C14 H14B 109.5
C6 C14 H14C 109.5
H14A C14 H14C 109.5
H14B C14 H14C 109.5

loop_
_geom_bond_atom_site_label_1
_geom_bond_atom_site_label_2
_geom_bond_distance
O1 C5 1.421(2)
O1 O2 1.488(2)
O2 C6 1.422(2)
O3 C6 1.423(2)
O3 C7 1.426(2)
O4 C5 1.420(2)
O4 C7 1.421(2)
C5 C12 1.506(3)
C5 C9 1.530(2)
C6 C14 1.506(3)
C6 C9 1.527(2)
C7 C13 1.503(3)
C7 C11 1.512(3)
C8 C9 1.522(3)
C8 C11 1.524(3)
C8 H8A 0.9700
C8 H8B 0.9700
C9 C10 1.519(3)
C10 H10A 0.9600
C10 H10B 0.9600
C10 H10C 0.9600
C11 H11A 0.9700
C11 H11B 0.9700
C12 H12A 0.9600
C12 H12B 0.9600
C12 H12C 0.9600
C13 H13A 0.9600
C13 H13B 0.9600
C13 H13C 0.9600
C14 H14A 0.9600
C14 H14B 0.9600
C14 H14C 0.9600

loop_
_geom_hbond_atom_site_label_D
_geom_hbond_atom_site_label_H
_geom_hbond_atom_site_label_A
_geom_hbond_distance_DH
_geom_hbond_distance_HA
_geom_hbond_distance_DA
_geom_hbond_angle_DHA
_geom_hbond_site_symmetry_A
C8 H8B O4 0.97 2.61 3.455(3) 145 3_457
C12 H12B O1 0.96 2.61 3.543(3) 163 5_567
